data_7057231
loop_
_publ_author_name
'Yao, Xu'
'Yan, Pengfei'
'An, Guanghui'
'Shi, Chao'
'Li, Yuxin'
'Li, Guangming'

_publ_section_title
;
 Single-ion magnets with D4d symmetry based on electron-donating
 \b-diketonate Dy(iii) complexes
;
_journal_issue 11
_journal_name_full 'New Journal of Chemistry'
_journal_page_first 8438
_journal_paper_doi 10.1039/C8NJ00636A
_journal_volume 42
_journal_year 2018
_chemical_formula_moiety 'C45 H65 Dy N2 O6'
_chemical_formula_sum 'C45 H65 Dy N2 O6'
_chemical_formula_weight 892.49
_space_group_crystal_system triclinic
_space_group_IT_number 2
_space_group_name_Hall '-P 1'
_space_group_name_H-M_alt 'P -1'
_symmetry_space_group_name_Hall '-P 1'
_symmetry_space_group_name_H-M 'P -1'
_atom_sites_solution_hydrogens geom
_audit_creation_date 2018-03-14
_audit_creation_method
;
Olex2 1.2
(compiled 2017.08.10 svn.r3458 for OlexSys, GUI svn.r5381)
;
_audit_update_record
;
2018-03-28 deposited with the CCDC.
2018-03-29 downloaded from the CCDC.
;
_cell_angle_alpha 79.895(5)
_cell_angle_beta 87.642(5)
_cell_angle_gamma 68.779(5)
_cell_formula_units_Z 2
_cell_length_a 11.051(5)
_cell_length_b 12.325(5)
_cell_length_c 18.666(5)
_cell_measurement_reflns_used 7593
_cell_measurement_temperature 293(2)
_cell_measurement_theta_max 29.5436
_cell_measurement_theta_min 3.2594
_cell_volume 2332.5(16)
_computing_data_collection 'Bruker FRAMBO'
_computing_molecular_graphics 'Olex2 (Dolomanov et al., 2009)'
_computing_publication_material 'Olex2 (Dolomanov et al., 2009)'
_computing_structure_refinement 'ShelXL (Sheldrick, 2015)'
_computing_structure_solution 'Bruker SHELXTL'
_diffrn_ambient_temperature 293(2)
_diffrn_measured_fraction_theta_full 0.997
_diffrn_measured_fraction_theta_max 0.998
_diffrn_measurement_device_type MoK\a
_diffrn_measurement_method 'phi and omega scans'
_diffrn_radiation_monochromator graphite
_diffrn_radiation_type MoK\a
_diffrn_radiation_wavelength 0.71069
_diffrn_reflns_av_R_equivalents 0.0240
_diffrn_reflns_av_unetI/netI 0.0413
_diffrn_reflns_Laue_measured_fraction_full 0.997
_diffrn_reflns_Laue_measured_fraction_max 0.998
_diffrn_reflns_limit_h_max 14
_diffrn_reflns_limit_h_min -14
_diffrn_reflns_limit_k_max 16
_diffrn_reflns_limit_k_min -9
_diffrn_reflns_limit_l_max 24
_diffrn_reflns_limit_l_min -24
_diffrn_reflns_number 18706
_diffrn_reflns_point_group_measured_fraction_full 0.997
_diffrn_reflns_point_group_measured_fraction_max 0.998
_diffrn_reflns_theta_full 25.240
_diffrn_reflns_theta_max 27.499
_diffrn_reflns_theta_min 3.266
_exptl_absorpt_coefficient_mu 1.646
_exptl_absorpt_correction_T_max 0.744
_exptl_absorpt_correction_T_min 0.692
_exptl_absorpt_correction_type multi-scan
_exptl_absorpt_process_details
;
CrysAlisPro, Agilent Technologies,
Version 1.171.35.21 (release 20-01-2012 CrysAlis171 .NET)
(compiled Jan 23 2012,18:06:46)
Empirical absorption correction using spherical harmonics,
 implemented in SCALE3 ABSPACK scaling algorithm.
;
_exptl_crystal_colour colourless
_exptl_crystal_colour_primary colourless
_exptl_crystal_density_diffrn 1.271
_exptl_crystal_description block
_exptl_crystal_F_000 926
_exptl_crystal_size_max 0.23
_exptl_crystal_size_mid 0.2
_exptl_crystal_size_min 0.18
_refine_diff_density_max 0.547
_refine_diff_density_min -0.468
_refine_diff_density_rms 0.066
_refine_ls_extinction_method none
_refine_ls_goodness_of_fit_ref 1.042
_refine_ls_hydrogen_treatment constr
_refine_ls_matrix_type full
_refine_ls_number_parameters 595
_refine_ls_number_reflns 10700
_refine_ls_number_restraints 153
_refine_ls_restrained_S_all 1.050
_refine_ls_R_factor_all 0.0423
_refine_ls_R_factor_gt 0.0332
_refine_ls_shift/su_max 0.003
_refine_ls_shift/su_mean 0.000
_refine_ls_structure_factor_coef Fsqd
_refine_ls_weighting_details 'w=1/[\s^2^(Fo^2^)+(0.0294P)^2^+0.7239P] where P=(Fo^2^+2Fc^2^)/3'
_refine_ls_weighting_scheme calc
_refine_ls_wR_factor_gt 0.0694
_refine_ls_wR_factor_ref 0.0739
_reflns_Friedel_coverage 0.000
_reflns_number_gt 9309
_reflns_number_total 10700
_reflns_threshold_expression 'I > 2\s(I)'
_cod_data_source_file c8nj00636a2.cif
_cod_data_source_block 2
_cod_depositor_comments 'Adding full bibliography for 7057229--7057232.cif.'
_cod_database_code 7057231
_shelx_shelxl_version_number 2016/6
_shelx_space_group_comment
;
The symmetry employed for this shelxl refinement is uniquely defined
by the following loop, which should always be used as a source of
symmetry information in preference to the above space-group names.
They are only intended as comments.
;
_shelx_estimated_absorpt_t_max 0.756
_shelx_estimated_absorpt_t_min 0.703
_olex2_refinement_description
;
1. Fixed Uiso
 At 1.2 times of:
  All C(H) groups
 At 1.5 times of:
  All C(H,H,H) groups
2. Restrained distances
 C13-C31 \\sim C33A-C13 \\sim C32-C13 \\sim C32A-C13 \\sim C33-C13 \\sim
C31A-C13
 with sigma of 0.02
 C18-C42A \\sim C42-C18 \\sim C43A-C18 \\sim C43-C18 \\sim C41A-C18 \\sim
C41-C18
 with sigma of 0.02
 C23-C53A \\sim C51-C23 \\sim C51A-C23 \\sim C53-C23 \\sim C52A-C23 \\sim
C52-C23
 with sigma of 0.02
3. Rigid body (RIGU) restrains
 C31, C33A, C32, C32A, C33, C31A, C13
 with sigma for 1-2 distances of 0.004 and sigma for 1-3 distances of 0.004
 C42A, C42, C43A, C43, C41A, C41, C18
 with sigma for 1-2 distances of 0.004 and sigma for 1-3 distances of 0.004
 C53A, C51, C51A, C53, C52A, C52, C23
 with sigma for 1-2 distances of 0.004 and sigma for 1-3 distances of 0.004
4. Others
 Fixed Sof: C31(0.5) H31A(0.5) H31B(0.5) H31C(0.5) C32(0.5) H32A(0.5)
 H32B(0.5) H32C(0.5) C33(0.5) H33A(0.5) H33B(0.5) H33C(0.5) C31A(0.5) H31D(0.5)
 H31E(0.5) H31F(0.5) C32A(0.5) H32D(0.5) H32E(0.5) H32F(0.5) C33A(0.5)
 H33D(0.5) H33E(0.5) H33F(0.5) C41(0.5) H41A(0.5) H41B(0.5) H41C(0.5) C42(0.5)
 H42A(0.5) H42B(0.5) H42C(0.5) C43(0.5) H43A(0.5) H43B(0.5) H43C(0.5) C41A(0.5)
 H41D(0.5) H41E(0.5) H41F(0.5) C42A(0.5) H42D(0.5) H42E(0.5) H42F(0.5)
 C43A(0.5) H43D(0.5) H43E(0.5) H43F(0.5) C51(0.5) H51A(0.5) H51B(0.5) H51C(0.5)
 C52(0.5) H52A(0.5) H52B(0.5) H52C(0.5) C53(0.5) H53A(0.5) H53B(0.5) H53C(0.5)
 C51A(0.5) H51D(0.5) H51E(0.5) H51F(0.5) C52A(0.5) H52D(0.5) H52E(0.5)
 H52F(0.5) C53A(0.5) H53D(0.5) H53E(0.5) H53F(0.5)
5.a Aromatic/amide H refined with riding coordinates:
 C1(H1), C2(H2), C3(H3), C8(H8), C9(H9), C10(H10), C11(H11), C12(H12),
 C15(H15), C20(H20), C25(H25)
5.b Idealised Me refined as rotating group:
 C31(H31A,H31B,H31C), C32(H32A,H32B,H32C), C33(H33A,H33B,H33C), C31A(H31D,H31E,
 H31F), C32A(H32D,H32E,H32F), C33A(H33D,H33E,H33F), C34(H34A,H34B,H34C),
 C35(H35A,H35B,H35C), C36(H36A,H36B,H36C), C41(H41A,H41B,H41C), C42(H42A,H42B,
 H42C), C43(H43A,H43B,H43C), C41A(H41D,H41E,H41F), C42A(H42D,H42E,H42F),
 C43A(H43D,H43E,H43F), C44(H44A,H44B,H44C), C45(H45A,H45B,H45C), C46(H46A,H46B,
 H46C), C51(H51A,H51B,H51C), C52(H52A,H52B,H52C), C53(H53A,H53B,H53C),
 C51A(H51D,H51E,H51F), C52A(H52D,H52E,H52F), C53A(H53D,H53E,H53F), C54(H54A,
 H54B,H54C), C55(H55A,H55B,H55C), C56(H56A,H56B,H56C)
;
_olex2_submission_special_instructions 'No special instructions were received'

loop_
_space_group_symop_operation_xyz
'x, y, z'
'-x, -y, -z'

loop_
_atom_site_label
_atom_site_type_symbol
_atom_site_fract_x
_atom_site_fract_y
_atom_site_fract_z
_atom_site_U_iso_or_equiv
_atom_site_adp_type
_atom_site_occupancy
_atom_site_site_symmetry_order
_atom_site_calc_flag
_atom_site_refinement_flags_posn
_atom_site_refinement_flags_adp
_atom_site_refinement_flags_occupancy
_atom_site_disorder_assembly
_atom_site_disorder_group
C1 C -0.1571(3) 0.9436(4) 0.3293(2) 0.0669(10) Uani 1 1 d . . . . .
H1 H -0.144539 0.889165 0.298417 0.080 Uiso 1 1 calc R . . . .
C2 C -0.2788(4) 0.9890(4) 0.3595(2) 0.0805(12) Uani 1 1 d . . . . .
H2 H -0.345872 0.965462 0.348567 0.097 Uiso 1 1 calc R . . . .
C3 C -0.2980(4) 1.0678(4) 0.4050(2) 0.0827(13) Uani 1 1 d . . . . .
H3 H -0.379412 1.099796 0.424609 0.099 Uiso 1 1 calc R . . . .
C4 C -0.1976(4) 1.1011(3) 0.4227(2) 0.0640(10) Uani 1 1 d . . . . .
C5 C -0.0775(3) 1.0527(3) 0.38886(17) 0.0501(7) Uani 1 1 d . . . . .
C6 C 0.0292(3) 1.0854(2) 0.40367(16) 0.0476(7) Uani 1 1 d . . . . .
C7 C 0.0162(4) 1.1622(3) 0.45399(18) 0.0639(10) Uani 1 1 d . . . . .
C8 C -0.2061(5) 1.1784(4) 0.4725(2) 0.0851(14) Uani 1 1 d . . . . .
H8 H -0.284321 1.209971 0.495374 0.102 Uiso 1 1 calc R . . . .
C9 C -0.1057(5) 1.2075(4) 0.4878(2) 0.0847(13) Uani 1 1 d . . . . .
H9 H -0.115585 1.258088 0.520985 0.102 Uiso 1 1 calc R . . . .
C10 C 0.1246(5) 1.1890(3) 0.4675(2) 0.0778(12) Uani 1 1 d . . . . .
H10 H 0.119604 1.239458 0.500083 0.093 Uiso 1 1 calc R . . . .
C11 C 0.2369(4) 1.1417(3) 0.4331(2) 0.0706(10) Uani 1 1 d . . . . .
H11 H 0.309995 1.158073 0.442498 0.085 Uiso 1 1 calc R . . . .
C12 C 0.2413(4) 1.0684(3) 0.38362(18) 0.0571(8) Uani 1 1 d . . . . .
H12 H 0.318275 1.037713 0.359467 0.069 Uiso 1 1 calc R . . . .
C13 C -0.1025(3) 0.8508(4) 0.0951(2) 0.0684(10) Uani 1 1 d D U . . .
C14 C 0.0242(3) 0.8417(3) 0.13161(17) 0.0486(7) Uani 1 1 d . . . . .
C15 C 0.1441(3) 0.7799(3) 0.10432(18) 0.0544(8) Uani 1 1 d . . . . .
H15 H 0.144013 0.744805 0.064090 0.065 Uiso 1 1 calc R . . . .
C16 C 0.2635(3) 0.7669(2) 0.13280(16) 0.0432(6) Uani 1 1 d . . . . .
C17 C 0.3918(3) 0.6917(3) 0.10136(18) 0.0546(8) Uani 1 1 d . . . . .
C18 C 0.1714(4) 0.5432(3) 0.3480(2) 0.0750(11) Uani 1 1 d D U . . .
C19 C 0.2202(4) 0.6461(3) 0.34433(17) 0.0541(8) Uani 1 1 d . . . . .
C20 C 0.3495(4) 0.6257(3) 0.36021(19) 0.0604(9) Uani 1 1 d . . . . .
H20 H 0.404226 0.547769 0.375007 0.072 Uiso 1 1 calc R . . . .
C21 C 0.4033(3) 0.7133(3) 0.35565(17) 0.0515(7) Uani 1 1 d . . . . .
C22 C 0.5484(3) 0.6819(3) 0.3744(2) 0.0627(9) Uani 1 1 d . . . . .
C23 C -0.1237(3) 1.3162(3) 0.1858(2) 0.0609(9) Uani 1 1 d D U . . .
C24 C 0.0088(3) 1.2120(3) 0.19752(17) 0.0483(7) Uani 1 1 d . . . . .
C25 C 0.1239(3) 1.2326(3) 0.1810(2) 0.0602(9) Uani 1 1 d . . . . .
H25 H 0.118023 1.309793 0.163434 0.072 Uiso 1 1 calc R . . . .
C26 C 0.2459(3) 1.1452(3) 0.18917(17) 0.0479(7) Uani 1 1 d . . . . .
C27 C 0.3680(3) 1.1722(3) 0.1631(2) 0.0628(9) Uani 1 1 d . . . . .
C31 C -0.1795(12) 0.9829(9) 0.0749(8) 0.112(4) Uani 0.5 1 d D U P A 1
H31A H -0.184749 1.019839 0.116714 0.168 Uiso 0.5 1 calc GR . P A 1
H31B H -0.265453 0.995011 0.058642 0.168 Uiso 0.5 1 calc GR . P A 1
H31C H -0.136809 1.017121 0.036600 0.168 Uiso 0.5 1 calc GR . P A 1
C32 C -0.0827(13) 0.802(2) 0.0248(10) 0.192(10) Uani 0.5 1 d D U P A 1
H32A H -0.032588 0.838435 -0.007334 0.287 Uiso 0.5 1 calc GR . P A 1
H32B H -0.165540 0.819463 0.002183 0.287 Uiso 0.5 1 calc GR . P A 1
H32C H -0.037387 0.718388 0.034904 0.287 Uiso 0.5 1 calc GR . P A 1
C33 C -0.1762(12) 0.7998(15) 0.1496(8) 0.128(6) Uani 0.5 1 d D U P A 1
H33A H -0.125036 0.718558 0.167376 0.192 Uiso 0.5 1 calc GR . P A 1
H33B H -0.255348 0.804610 0.127526 0.192 Uiso 0.5 1 calc GR . P A 1
H33C H -0.196153 0.842983 0.189279 0.192 Uiso 0.5 1 calc GR . P A 1
C31A C -0.2161(12) 0.886(2) 0.1433(10) 0.184(10) Uani 0.5 1 d D U P A 2
H31D H -0.195496 0.834834 0.189832 0.277 Uiso 0.5 1 calc GR . P A 2
H31E H -0.289621 0.878875 0.121573 0.277 Uiso 0.5 1 calc GR . P A 2
H31F H -0.236191 0.966053 0.149559 0.277 Uiso 0.5 1 calc GR . P A 2
C32A C -0.0908(13) 0.7289(10) 0.0810(11) 0.133(5) Uani 0.5 1 d D U P A 2
H32D H -0.024759 0.704088 0.045993 0.200 Uiso 0.5 1 calc GR . P A 2
H32E H -0.172356 0.732949 0.062376 0.200 Uiso 0.5 1 calc GR . P A 2
H32F H -0.068024 0.673167 0.125619 0.200 Uiso 0.5 1 calc GR . P A 2
C33A C -0.1216(19) 0.928(2) 0.0239(10) 0.199(10) Uani 0.5 1 d D U P A 2
H33D H -0.146916 1.008955 0.030735 0.298 Uiso 0.5 1 calc GR . P A 2
H33E H -0.188356 0.919838 -0.003454 0.298 Uiso 0.5 1 calc GR . P A 2
H33F H -0.042020 0.907015 -0.002175 0.298 Uiso 0.5 1 calc GR . P A 2
C34 C 0.4816(4) 0.7615(4) 0.0917(3) 0.0926(14) Uani 1 1 d . . . . .
H34A H 0.447173 0.828987 0.053853 0.139 Uiso 1 1 calc GR . . . .
H34B H 0.566059 0.712263 0.078602 0.139 Uiso 1 1 calc GR . . . .
H34C H 0.488467 0.787415 0.136421 0.139 Uiso 1 1 calc GR . . . .
C35 C 0.3748(4) 0.6597(5) 0.0284(3) 0.1109(19) Uani 1 1 d . . . . .
H35A H 0.325028 0.609168 0.034443 0.166 Uiso 1 1 calc GR . . . .
H35B H 0.458514 0.619274 0.009988 0.166 Uiso 1 1 calc GR . . . .
H35C H 0.330242 0.730393 -0.005400 0.166 Uiso 1 1 calc GR . . . .
C36 C 0.4511(4) 0.5816(4) 0.1566(3) 0.1010(16) Uani 1 1 d . . . . .
H36A H 0.454899 0.602674 0.203390 0.151 Uiso 1 1 calc GR . . . .
H36B H 0.537325 0.538394 0.142499 0.151 Uiso 1 1 calc GR . . . .
H36C H 0.399137 0.533302 0.159315 0.151 Uiso 1 1 calc GR . . . .
C41 C 0.1293(12) 0.5500(11) 0.2716(5) 0.085(3) Uani 0.5 1 d D U P B 3
H41A H 0.052023 0.618411 0.258870 0.127 Uiso 0.5 1 calc GR . P B 3
H41B H 0.111825 0.480267 0.267999 0.127 Uiso 0.5 1 calc GR . P B 3
H41C H 0.196974 0.555670 0.238933 0.127 Uiso 0.5 1 calc GR . P B 3
C42 C 0.2824(16) 0.4235(9) 0.3662(12) 0.177(9) Uani 0.5 1 d D U P B 3
H42A H 0.349515 0.419212 0.331258 0.266 Uiso 0.5 1 calc GR . P B 3
H42B H 0.250188 0.361286 0.364630 0.266 Uiso 0.5 1 calc GR . P B 3
H42C H 0.317069 0.414946 0.414023 0.266 Uiso 0.5 1 calc GR . P B 3
C43 C 0.054(2) 0.5671(19) 0.3924(13) 0.170(10) Uani 0.5 1 d D U P B 3
H43A H 0.078809 0.555243 0.442759 0.255 Uiso 0.5 1 calc GR . P B 3
H43B H 0.011144 0.514381 0.386062 0.255 Uiso 0.5 1 calc GR . P B 3
H43C H -0.003008 0.647294 0.377347 0.255 Uiso 0.5 1 calc GR . P B 3
C41A C 0.055(3) 0.579(2) 0.3001(19) 0.38(2) Uani 0.5 1 d D U P B 4
H41D H -0.021722 0.604698 0.328204 0.574 Uiso 0.5 1 calc GR . P B 4
H41E H 0.056265 0.512942 0.279035 0.574 Uiso 0.5 1 calc GR . P B 4
H41F H 0.055092 0.642487 0.262119 0.574 Uiso 0.5 1 calc GR . P B 4
C42A C 0.267(2) 0.4323(14) 0.3318(14) 0.237(13) Uani 0.5 1 d D U P B 4
H42D H 0.306771 0.447517 0.286299 0.355 Uiso 0.5 1 calc GR . P B 4
H42E H 0.224831 0.377568 0.328755 0.355 Uiso 0.5 1 calc GR . P B 4
H42F H 0.332747 0.399113 0.369863 0.355 Uiso 0.5 1 calc GR . P B 4
C43A C 0.126(3) 0.512(2) 0.4211(10) 0.188(12) Uani 0.5 1 d D U P B 4
H43D H 0.191105 0.500699 0.456802 0.282 Uiso 0.5 1 calc GR . P B 4
H43E H 0.108721 0.440207 0.423981 0.282 Uiso 0.5 1 calc GR . P B 4
H43F H 0.047410 0.574441 0.430092 0.282 Uiso 0.5 1 calc GR . P B 4
C44 C 0.5553(4) 0.7495(5) 0.4356(2) 0.0915(14) Uani 1 1 d . . . . .
H44A H 0.501017 0.831194 0.422337 0.137 Uiso 1 1 calc GR . . . .
H44B H 0.643321 0.743399 0.442296 0.137 Uiso 1 1 calc GR . . . .
H44C H 0.525750 0.716014 0.480065 0.137 Uiso 1 1 calc GR . . . .
C45 C 0.6234(4) 0.5504(4) 0.3991(3) 0.1056(17) Uani 1 1 d . . . . .
H45A H 0.587897 0.523193 0.443386 0.158 Uiso 1 1 calc GR . . . .
H45B H 0.713069 0.537533 0.407271 0.158 Uiso 1 1 calc GR . . . .
H45C H 0.616334 0.507676 0.362082 0.158 Uiso 1 1 calc GR . . . .
C46 C 0.6101(4) 0.7266(5) 0.3066(2) 0.0988(15) Uani 1 1 d . . . . .
H46A H 0.607940 0.684129 0.268521 0.148 Uiso 1 1 calc GR . . . .
H46B H 0.698586 0.714599 0.317738 0.148 Uiso 1 1 calc GR . . . .
H46C H 0.562708 0.809392 0.290870 0.148 Uiso 1 1 calc GR . . . .
C51 C -0.140(2) 1.3914(18) 0.1134(7) 0.131(7) Uani 0.5 1 d D U P C 5
H51A H -0.072122 1.423268 0.106639 0.197 Uiso 0.5 1 calc GR . P C 5
H51B H -0.222756 1.454852 0.110087 0.197 Uiso 0.5 1 calc GR . P C 5
H51C H -0.135774 1.344961 0.076491 0.197 Uiso 0.5 1 calc GR . P C 5
C52 C -0.137(3) 1.3924(19) 0.2411(10) 0.135(8) Uani 0.5 1 d D U P C 5
H52A H -0.115961 1.344215 0.288472 0.202 Uiso 0.5 1 calc GR . P C 5
H52B H -0.224434 1.447631 0.240040 0.202 Uiso 0.5 1 calc GR . P C 5
H52C H -0.078491 1.434601 0.230497 0.202 Uiso 0.5 1 calc GR . P C 5
C53 C -0.2370(12) 1.2740(13) 0.1976(12) 0.137(8) Uani 0.5 1 d D U P C 5
H53A H -0.244853 1.237620 0.157473 0.206 Uiso 0.5 1 calc GR . P C 5
H53B H -0.315515 1.340133 0.200935 0.206 Uiso 0.5 1 calc GR . P C 5
H53C H -0.222565 1.217589 0.241918 0.206 Uiso 0.5 1 calc GR . P C 5
C51A C -0.2112(13) 1.2723(17) 0.1510(13) 0.169(10) Uani 0.5 1 d D U P C 6
H51D H -0.183016 1.261395 0.102555 0.253 Uiso 0.5 1 calc GR . P C 6
H51E H -0.298274 1.328813 0.148930 0.253 Uiso 0.5 1 calc GR . P C 6
H51F H -0.208761 1.198301 0.178968 0.253 Uiso 0.5 1 calc GR . P C 6
C52A C -0.165(3) 1.342(2) 0.2585(8) 0.182(14) Uani 0.5 1 d D U P C 6
H52D H -0.137875 1.269903 0.293275 0.273 Uiso 0.5 1 calc GR . P C 6
H52E H -0.258248 1.378353 0.258461 0.273 Uiso 0.5 1 calc GR . P C 6
H52F H -0.127171 1.394812 0.271491 0.273 Uiso 0.5 1 calc GR . P C 6
C53A C -0.1134(19) 1.4218(14) 0.1367(13) 0.195(13) Uani 0.5 1 d D U P C 6
H53D H -0.041396 1.438559 0.152442 0.293 Uiso 0.5 1 calc GR . P C 6
H53E H -0.192012 1.488598 0.138153 0.293 Uiso 0.5 1 calc GR . P C 6
H53F H -0.100080 1.406209 0.087764 0.293 Uiso 0.5 1 calc GR . P C 6
C54 C 0.3386(5) 1.3001(4) 0.1266(4) 0.131(2) Uani 1 1 d . . . . .
H54A H 0.282313 1.318058 0.084877 0.196 Uiso 1 1 calc GR . . . .
H54B H 0.418197 1.310855 0.111421 0.196 Uiso 1 1 calc GR . . . .
H54C H 0.296913 1.351762 0.160383 0.196 Uiso 1 1 calc GR . . . .
C55 C 0.4293(5) 1.0960(5) 0.1067(3) 0.1137(19) Uani 1 1 d . . . . .
H55A H 0.454775 1.014198 0.128605 0.171 Uiso 1 1 calc GR . . . .
H55B H 0.504279 1.112253 0.087987 0.171 Uiso 1 1 calc GR . . . .
H55C H 0.367696 1.113000 0.067690 0.171 Uiso 1 1 calc GR . . . .
C56 C 0.4587(5) 1.1392(7) 0.2266(3) 0.151(3) Uani 1 1 d . . . . .
H56A H 0.419943 1.188668 0.262009 0.226 Uiso 1 1 calc GR . . . .
H56B H 0.538276 1.149442 0.210841 0.226 Uiso 1 1 calc GR . . . .
H56C H 0.476581 1.058036 0.247974 0.226 Uiso 1 1 calc GR . . . .
Dy1 Dy 0.14842(2) 0.92392(2) 0.26440(2) 0.03932(5) Uani 1 1 d . . . . .
N1 N -0.0584(2) 0.9747(2) 0.34273(14) 0.0517(6) Uani 1 1 d . . . . .
N2 N 0.1414(2) 1.0399(2) 0.36912(13) 0.0474(6) Uani 1 1 d . . . . .
O1 O 0.01099(18) 0.89324(19) 0.18573(12) 0.0517(5) Uani 1 1 d . . . . .
O2 O 0.27761(18) 0.81020(19) 0.18696(12) 0.0510(5) Uani 1 1 d . . . . .
O3 O 0.1359(2) 0.74720(19) 0.32583(13) 0.0553(5) Uani 1 1 d . . . . .
O4 O 0.33975(19) 0.82243(18) 0.33581(12) 0.0499(5) Uani 1 1 d . . . . .
O5 O 0.00407(19) 1.11289(18) 0.22170(12) 0.0522(5) Uani 1 1 d . . . . .
O6 O 0.26783(18) 1.03855(18) 0.21736(12) 0.0499(5) Uani 1 1 d . . . . .

loop_
_atom_site_aniso_label
_atom_site_aniso_U_11
_atom_site_aniso_U_22
_atom_site_aniso_U_33
_atom_site_aniso_U_23
_atom_site_aniso_U_13
_atom_site_aniso_U_12
C1 0.061(2) 0.083(3) 0.069(2) -0.018(2) 0.0103(18) -0.039(2)
C2 0.051(2) 0.112(3) 0.082(3) -0.005(3) 0.009(2) -0.039(2)
C3 0.057(2) 0.097(3) 0.081(3) -0.010(3) 0.025(2) -0.017(2)
C4 0.060(2) 0.063(2) 0.056(2) -0.0057(18) 0.0217(17) -0.0113(18)
C5 0.0566(19) 0.0429(16) 0.0462(17) -0.0048(14) 0.0122(14) -0.0150(14)
C6 0.0636(19) 0.0370(15) 0.0391(16) -0.0069(13) 0.0078(14) -0.0153(14)
C7 0.098(3) 0.0468(18) 0.0446(19) -0.0119(16) 0.0114(18) -0.0233(19)
C8 0.095(3) 0.073(3) 0.069(3) -0.021(2) 0.038(2) -0.008(2)
C9 0.117(4) 0.069(3) 0.068(3) -0.035(2) 0.033(3) -0.026(3)
C10 0.134(4) 0.061(2) 0.055(2) -0.0243(19) 0.002(2) -0.048(3)
C11 0.102(3) 0.068(2) 0.061(2) -0.019(2) -0.004(2) -0.048(2)
C12 0.069(2) 0.058(2) 0.055(2) -0.0153(17) 0.0000(16) -0.0320(17)
C13 0.0472(19) 0.088(3) 0.073(2) -0.031(2) -0.0096(16) -0.0192(18)
C14 0.0455(17) 0.0512(17) 0.0496(18) -0.0128(15) -0.0046(13) -0.0155(14)
C15 0.0498(18) 0.063(2) 0.0505(18) -0.0285(17) -0.0030(14) -0.0121(15)
C16 0.0436(16) 0.0395(15) 0.0418(16) -0.0087(13) 0.0016(12) -0.0088(12)
C17 0.0463(17) 0.0573(19) 0.057(2) -0.0244(17) 0.0054(14) -0.0087(15)
C18 0.110(3) 0.059(2) 0.071(2) -0.0001(19) -0.015(2) -0.051(2)
C19 0.079(2) 0.0486(18) 0.0415(17) -0.0050(15) -0.0028(16) -0.0324(18)
C20 0.072(2) 0.0396(17) 0.064(2) -0.0029(16) -0.0124(18) -0.0148(16)
C21 0.0542(18) 0.0550(19) 0.0432(17) -0.0125(15) 0.0007(14) -0.0156(15)
C22 0.0501(19) 0.069(2) 0.061(2) -0.0115(19) -0.0047(16) -0.0119(17)
C23 0.0517(19) 0.0462(18) 0.072(2) -0.0082(17) -0.0019(16) -0.0036(15)
C24 0.0486(17) 0.0422(16) 0.0487(18) -0.0092(14) -0.0039(13) -0.0090(14)
C25 0.055(2) 0.0396(16) 0.084(3) -0.0044(17) 0.0032(17) -0.0175(15)
C26 0.0494(17) 0.0498(17) 0.0502(18) -0.0106(15) 0.0050(14) -0.0240(14)
C27 0.056(2) 0.064(2) 0.077(2) -0.011(2) 0.0131(18) -0.0337(18)
C31 0.063(6) 0.130(7) 0.117(10) 0.016(7) -0.046(7) -0.015(5)
C32 0.073(7) 0.35(3) 0.155(12) -0.185(17) -0.032(10) -0.012(15)
C33 0.074(10) 0.183(14) 0.147(10) 0.017(11) -0.032(7) -0.088(10)
C31A 0.040(6) 0.34(3) 0.179(14) -0.144(18) 0.006(8) -0.031(12)
C32A 0.098(8) 0.123(8) 0.210(16) -0.070(10) -0.043(11) -0.053(7)
C33A 0.155(18) 0.26(2) 0.182(14) 0.127(15) -0.129(12) -0.141(17)
C34 0.071(3) 0.114(4) 0.109(4) -0.050(3) 0.039(3) -0.042(3)
C35 0.077(3) 0.155(5) 0.103(4) -0.091(4) 0.017(3) -0.016(3)
C36 0.080(3) 0.068(3) 0.119(4) -0.005(3) 0.019(3) 0.010(2)
C41 0.141(9) 0.083(6) 0.068(5) -0.029(5) 0.003(5) -0.077(6)
C42 0.191(13) 0.044(6) 0.29(2) 0.058(9) -0.140(14) -0.056(6)
C43 0.253(19) 0.17(2) 0.197(18) -0.106(16) 0.144(18) -0.184(16)
C41A 0.47(3) 0.23(2) 0.51(4) 0.22(3) -0.40(3) -0.28(2)
C42A 0.30(2) 0.155(13) 0.37(3) -0.198(18) 0.23(2) -0.168(12)
C43A 0.36(3) 0.139(16) 0.145(12) -0.070(11) 0.150(17) -0.186(19)
C44 0.064(3) 0.132(4) 0.083(3) -0.036(3) -0.017(2) -0.031(3)
C45 0.069(3) 0.083(3) 0.137(5) -0.009(3) -0.018(3) 0.004(2)
C46 0.067(3) 0.146(5) 0.084(3) -0.013(3) 0.007(2) -0.042(3)
C51 0.086(10) 0.167(16) 0.080(6) 0.023(7) 0.006(6) 0.005(9)
C52 0.106(10) 0.121(15) 0.155(14) -0.095(14) -0.017(12) 0.021(10)
C53 0.039(5) 0.060(6) 0.30(2) 0.002(10) 0.009(9) -0.012(5)
C51A 0.057(9) 0.128(11) 0.30(3) -0.105(15) -0.086(12) 0.030(7)
C52A 0.16(2) 0.16(2) 0.097(8) -0.035(9) 0.004(9) 0.106(15)
C53A 0.082(10) 0.082(9) 0.32(3) 0.107(14) 0.016(14) 0.030(7)
C54 0.103(4) 0.081(3) 0.215(7) -0.001(4) 0.053(4) -0.057(3)
C55 0.097(4) 0.117(4) 0.145(5) -0.048(4) 0.070(3) -0.056(3)
C56 0.112(4) 0.258(8) 0.122(5) 0.022(5) -0.024(4) -0.138(5)
Dy1 0.03692(8) 0.03904(8) 0.04550(8) -0.01415(6) 0.00419(5) -0.01504(6)
N1 0.0502(15) 0.0550(15) 0.0528(16) -0.0095(13) 0.0079(12) -0.0229(13)
N2 0.0550(15) 0.0454(14) 0.0458(14) -0.0131(12) 0.0041(12) -0.0206(12)
O1 0.0385(11) 0.0614(13) 0.0591(13) -0.0271(12) 0.0009(9) -0.0151(10)
O2 0.0397(11) 0.0589(13) 0.0555(13) -0.0276(11) 0.0026(9) -0.0112(10)
O3 0.0551(13) 0.0464(12) 0.0686(15) -0.0082(11) 0.0016(11) -0.0239(11)
O4 0.0476(12) 0.0431(11) 0.0610(14) -0.0110(10) -0.0069(10) -0.0168(10)
O5 0.0395(11) 0.0445(12) 0.0698(15) -0.0051(11) 0.0025(10) -0.0141(9)
O6 0.0389(11) 0.0474(12) 0.0626(14) -0.0062(11) 0.0061(9) -0.0167(9)

loop_
_atom_type_symbol
_atom_type_description
_atom_type_scat_dispersion_real
_atom_type_scat_dispersion_imag
_atom_type_scat_source
C C 0.0033 0.0016 'International Tables Vol C Tables 4.2.6.8 and 6.1.1.4'
H H 0.0000 0.0000 'International Tables Vol C Tables 4.2.6.8 and 6.1.1.4'
Dy Dy -0.1892 4.4098 'International Tables Vol C Tables 4.2.6.8 and 6.1.1.4'
N N 0.0061 0.0033 'International Tables Vol C Tables 4.2.6.8 and 6.1.1.4'
O O 0.0106 0.0060 'International Tables Vol C Tables 4.2.6.8 and 6.1.1.4'

loop_
_geom_angle_atom_site_label_1
_geom_angle_atom_site_label_2
_geom_angle_atom_site_label_3
_geom_angle
N1 C1 C2 122.9(4)
C3 C2 C1 119.1(4)
C2 C3 C4 120.6(4)
C3 C4 C5 117.0(4)
C3 C4 C8 124.9(4)
C5 C4 C8 118.2(4)
C4 C5 C6 119.7(3)
N1 C5 C4 122.5(3)
N1 C5 C6 117.8(3)
C7 C6 C5 120.1(3)
N2 C6 C5 118.1(3)
N2 C6 C7 121.8(3)
C6 C7 C9 118.6(4)
C10 C7 C6 117.5(3)
C10 C7 C9 123.9(4)
C9 C8 C4 122.4(4)
C8 C9 C7 121.1(4)
C11 C10 C7 120.0(3)
C10 C11 C12 118.9(4)
N2 C12 C11 123.3(3)
C31 C13 C14 105.2(6)
C32 C13 C14 114.0(6)
C32 C13 C31 106.2(11)
C33 C13 C14 108.5(6)
C33 C13 C31 107.9(8)
C33 C13 C32 114.4(12)
C31A C13 C14 112.3(7)
C31A C13 C32A 104.8(11)
C32A C13 C14 109.4(5)
C33A C13 C14 109.6(6)
C33A C13 C31A 113.6(12)
C33A C13 C32A 106.9(11)
C15 C14 C13 120.2(3)
O1 C14 C13 115.9(3)
O1 C14 C15 123.9(3)
C16 C15 C14 124.8(3)
C15 C16 C17 121.3(3)
O2 C16 C15 124.2(3)
O2 C16 C17 114.5(3)
C34 C17 C16 108.2(3)
C34 C17 C35 108.3(4)
C35 C17 C16 113.8(3)
C36 C17 C16 107.1(3)
C36 C17 C34 109.2(4)
C36 C17 C35 110.1(4)
C41 C18 C19 104.9(5)
C41 C18 C42 105.1(9)
C42 C18 C19 111.5(7)
C43 C18 C19 108.3(8)
C43 C18 C41 107.0(12)
C43 C18 C42 119.0(13)
C41A C18 C19 110.5(8)
C42A C18 C19 115.9(9)
C42A C18 C41A 109.4(17)
C42A C18 C43A 105.0(13)
C43A C18 C19 111.3(11)
C43A C18 C41A 104.0(18)
C20 C19 C18 121.2(3)
O3 C19 C18 115.1(3)
O3 C19 C20 123.7(3)
C19 C20 C21 125.1(3)
C20 C21 C22 121.3(3)
O4 C21 C20 123.8(3)
O4 C21 C22 114.9(3)
C21 C22 C44 107.6(3)
C45 C22 C21 114.4(3)
C45 C22 C44 109.2(4)
C45 C22 C46 109.4(4)
C46 C22 C21 107.4(3)
C46 C22 C44 108.7(4)
C51 C23 C24 113.6(8)
C51 C23 C52 107.6(12)
C51 C23 C53 108.6(11)
C52 C23 C24 109.4(11)
C52 C23 C53 105.3(12)
C53 C23 C24 112.0(6)
C51A C23 C24 105.7(7)
C51A C23 C53A 109.1(13)
C52A C23 C24 105.8(10)
C52A C23 C51A 112.7(14)
C52A C23 C53A 111.6(14)
C53A C23 C24 111.9(8)
C25 C24 C23 120.0(3)
O5 C24 C23 115.9(3)
O5 C24 C25 124.0(3)
C26 C25 C24 124.0(3)
C25 C26 C27 121.2(3)
O6 C26 C25 124.2(3)
O6 C26 C27 114.6(3)
C54 C27 C26 113.6(3)
C55 C27 C26 107.0(3)
C55 C27 C54 106.9(4)
C56 C27 C26 108.1(3)
C56 C27 C54 111.3(4)
C56 C27 C55 109.8(5)
N2 Dy1 N1 62.49(8)
O1 Dy1 N1 81.96(8)
O1 Dy1 N2 140.83(8)
O1 Dy1 O3 79.45(8)
O1 Dy1 O4 141.37(7)
O2 Dy1 N1 148.83(8)
O2 Dy1 N2 145.63(8)
O2 Dy1 O1 73.30(7)
O2 Dy1 O3 84.71(8)
O2 Dy1 O4 78.51(8)
O2 Dy1 O5 121.08(8)
O2 Dy1 O6 79.46(8)
O3 Dy1 N1 72.17(8)
O3 Dy1 N2 102.86(8)
O3 Dy1 O4 72.06(8)
O4 Dy1 N1 112.32(8)
O4 Dy1 N2 72.37(8)
O5 Dy1 N1 69.21(8)
O5 Dy1 N2 75.81(8)
O5 Dy1 O1 76.58(8)
O5 Dy1 O3 136.72(8)
O5 Dy1 O4 141.70(7)
O6 Dy1 N1 129.99(8)
O6 Dy1 N2 78.31(8)
O6 Dy1 O1 118.23(8)
O6 Dy1 O3 150.94(8)
O6 Dy1 O4 80.95(8)
O6 Dy1 O5 72.14(8)
C1 N1 C5 117.9(3)
C1 N1 Dy1 121.3(2)
C5 N1 Dy1 119.7(2)
C6 N2 Dy1 120.0(2)
C12 N2 C6 118.3(3)
C12 N2 Dy1 121.2(2)
C14 O1 Dy1 136.20(18)
C16 O2 Dy1 137.64(18)
C19 O3 Dy1 132.4(2)
C21 O4 Dy1 131.8(2)
C24 O5 Dy1 137.67(19)
C26 O6 Dy1 137.45(19)

loop_
_geom_bond_atom_site_label_1
_geom_bond_atom_site_label_2
_geom_bond_distance
C1 C2 1.394(5)
C1 N1 1.325(4)
C2 C3 1.355(6)
C3 C4 1.384(6)
C4 C5 1.416(4)
C4 C8 1.423(6)
C5 C6 1.428(5)
C5 N1 1.357(4)
C6 C7 1.414(4)
C6 N2 1.351(4)
C7 C9 1.427(6)
C7 C10 1.395(6)
C8 C9 1.338(6)
C10 C11 1.355(6)
C11 C12 1.390(5)
C12 N2 1.325(4)
C13 C14 1.542(4)
C13 C31 1.525(10)
C13 C32 1.511(9)
C13 C33 1.473(10)
C13 C31A 1.491(11)
C13 C32A 1.530(10)
C13 C33A 1.468(11)
C14 C15 1.395(4)
C14 O1 1.262(3)
C15 C16 1.387(4)
C16 C17 1.544(4)
C16 O2 1.263(3)
C17 C34 1.519(5)
C17 C35 1.520(5)
C17 C36 1.502(5)
C18 C19 1.538(5)
C18 C41 1.497(9)
C18 C42 1.531(10)
C18 C43 1.472(12)
C18 C41A 1.481(12)
C18 C42A 1.467(11)
C18 C43A 1.471(12)
C19 C20 1.393(5)
C19 O3 1.255(4)
C20 C21 1.398(5)
C21 C22 1.547(5)
C21 O4 1.266(4)
C22 C44 1.547(5)
C22 C45 1.523(5)
C22 C46 1.526(5)
C23 C24 1.552(4)
C23 C51 1.476(11)
C23 C52 1.482(11)
C23 C53 1.515(10)
C23 C51A 1.484(11)
C23 C52A 1.466(12)
C23 C53A 1.494(11)
C24 C25 1.396(4)
C24 O5 1.245(4)
C25 C26 1.382(4)
C26 C27 1.544(4)
C26 O6 1.265(4)
C27 C54 1.525(6)
C27 C55 1.509(6)
C27 C56 1.486(6)
Dy1 N1 2.601(3)
Dy1 N2 2.599(2)
Dy1 O1 2.324(2)
Dy1 O2 2.277(2)
Dy1 O3 2.325(2)
Dy1 O4 2.355(2)
Dy1 O5 2.317(2)
Dy1 O6 2.308(2)
